data_4031789
loop_
_publ_author_name
'Mironov, Yu.V.'
'Oeckler, O.'
'Simon, A.'
'Fedorov, V.E.'

_publ_section_title
;
 New types of complexes based on Re4 chalcocyanide clusters - syntheses
 and crystal structures of (Ni (N H3)5)2 (Re4 Te4 (C N)12) * 3.4(H2 O) and
 (Cd (N H3)5) (Cd (N H3)3) (Re4 Te4 (C N)12) * 4(H2 O)
;
_journal_name_full 'European Journal of Inorganic Chemistry'
_journal_page_first 2751
_journal_page_last 2753
_journal_volume 2001
_journal_year 2001
_chemical_formula_sum 'C12 H32 Cd2 N20 O4 Re4 Te4'
_chemical_name_systematic
;
(Cd (N H3)5) (Cd (N H3)3) (Te4 (Re (C N)3)4) (H2 O)4
;
_space_group_IT_number 2
_symmetry_space_group_name_Hall '-P 1'
_symmetry_space_group_name_H-M 'P -1'
_cell_angle_alpha 111.31
_cell_angle_beta 116.77
_cell_angle_gamma 90.17
_cell_formula_units_Z 2
_cell_length_a 12.726
_cell_length_b 13.408
_cell_length_c 13.918
_cell_volume 1935.278
_citation_journal_id_ASTM EJICFO
_cod_data_source_file Mironov_EJICFO_2001_393.cif
_cod_data_source_block C12H32Cd2N20O4Re4Te4
_cod_database_code 4031789

loop_
_symmetry_equiv_pos_as_xyz
x,y,z
-x,-y,-z

loop_
_atom_site_label
_atom_site_type_symbol
_atom_site_fract_x
_atom_site_fract_y
_atom_site_fract_z
_atom_site_occupancy
_atom_site_U_iso_or_equiv
N9 N-3 0.8 0.3767 0.301 1 0.0
H8 H+1 0.4468 0.909 0.4662 1 0.0
N16 N-3 1.132 0.24 0.634 1 0.0
H20 H+1 0.935 0.2634 0.7604 1 0.0
H16 H+1 0.9439 0.2118 0.3559 1 0.0
H9 H+1 0.3355 0.8328 0.4154 1 0.0
N12 N-3 0.31 0.0631 -0.233 1 0.0
C12 C+2 0.316 0.1039 -0.1418 1 0.0
N18 N-3 0.905 0.167 0.368 1 0.0
C7 C+2 0.5741 0.4977 0.1711 1 0.0
H3 H+1 0.1362 0.7576 0.0795 1 0.0
C9 C+2 0.6966 0.3632 0.2466 1 0.0
O2 O-2 0.156 0.258 0.414 1 0.0
H22 H+1 0.9086 0.4264 0.5009 1 0.0
C1 C+2 0.6224 0.2377 0.3824 1 0.0
N19 N-3 0.922 0.314 0.732 1 0.0
C5 C+2 0.1288 0.3799 0.076 1 0.0
H6 H+1 0.6007 0.8497 0.3999 1 0.0
N1 N-3 0.714 0.2381 0.455 1 0.0
N7 N-3 0.611 0.5866 0.188 1 0.0
O3 O-2 -0.13 0.472 0.125 1 0.0
C6 C+2 0.2633 0.4413 0.3092 1 0.0
O4 O-2 0.811 -0.041 0.627 1 0.0
H2 H+1 0.1657 0.8741 0.1526 1 0.0
Re2 Re+4 0.30644 0.37722 0.17442 1 0.0
H21 H+1 0.8503 0.3298 0.7186 1 0.0
N10 N-3 0.032 0.1159 -0.182 1 0.0
N3 N-3 0.422 0.9931 0.26 1 0.0
N2 N-3 0.416 0.284 0.489 1 0.0
H23 H+1 1.0365 0.4376 0.5754 1 0.0
Re3 Re+4 0.51601 0.34113 0.14708 1 0.0
Te1 Te-2 0.21248 0.19039 0.1523 1 0.0
N20 N-3 0.964 0.423 0.567 1 0.0
C8 C+2 0.568 0.3039 0.0213 1 0.0
H14 H+1 0.9206 0.0422 0.5728 1 0.0
Re1 Re+4 0.44896 0.23321 0.26162 1 0.0
N15 N-3 0.372 0.884 0.407 1 0.0
N4 N-3 0.3243 0.63 0.2126 1 0.0
Te3 Te-2 0.52677 0.44633 0.35368 1 0.0
H18 H+1 0.9338 0.1058 0.3604 1 0.0
C10 C+2 0.126 0.142 -0.1097 1 0.0
H7 H+1 0.332 0.9381 0.4077 1 0.0
H4 H+1 0.6106 0.828 0.2944 1 0.0
H17 H+1 0.827 0.1507 0.316 1 0.0
C3 C+2 0.433 1.0786 0.2585 1 0.0
C2 C+2 0.427 0.2687 0.4078 1 0.0
H11 H+1 1.1396 0.1752 0.5909 1 0.0
Te4 Te-2 0.52593 0.13621 0.11133 1 0.0
N14 N-3 0.571 0.8051 0.3242 1 0.0
C4 C+2 0.321 0.5388 0.198 1 0.0
Cd2 Cd+2 0.92994 0.25099 0.5573 1 0.0
N11 N-3 0.227 -0.0874 -0.0586 1 0.0
H13 H+1 0.801 0.0353 0.4814 1 0.0
H19 H+1 0.9785 0.3746 0.784 1 0.0
N5 N-3 0.028 0.3841 0.023 1 0.0
H10 H+1 1.1729 0.2929 0.633 1 0.0
H24 H+1 0.9596 0.4712 0.6283 1 0.0
O1 O-2 0.016 -0.2736 -0.21 1 0.0
Cd1 Cd+2 0.37407 0.80497 0.224 1 0.0
N13 N-3 0.187 0.82 0.11 1 0.0
Te2 Te-2 0.31286 0.35228 -0.01943 1 0.0
H12 H+1 1.1614 0.2466 0.7082 1 0.0
N17 N-3 0.879 0.055 0.508 1 0.0
H1 H+1 0.1854 0.8341 0.0511 1 0.0
Re4 Re+4 0.30527 0.17018 0.0126 1 0.0
H15 H+1 0.8982 0.0157 0.4534 1 0.0
H5 H+1 0.5811 0.7377 0.318 1 0.0
N6 N-3 0.237 0.4762 0.381 1 0.0
C11 C+2 0.2584 0.0071 -0.0289 1 0.0
N8 N-3 0.604 0.2815 -0.0502 1 0.0
